data_2204065
loop_
_publ_author_name
'\"Omer \,Celik'
'Semra \.Ide'
'Mustafa Kurt'
'\,Senay Yurdakul'

_publ_section_title
;
 Dichlorobis(phthalazine)zinc(II)
;
_journal_issue 8
_journal_name_full 'Acta Crystallographica Section E'
_journal_page_first m1134
_journal_page_last m1136
_journal_paper_doi 10.1107/S1600536804016915
_journal_volume 60
_journal_year 2004
_chemical_formula_iupac '[Zn Cl2 (C8 H6 N2)2]'
_chemical_formula_moiety 'C16 H12 Cl2 N4 Zn'
_chemical_formula_sum 'C16 H12 Cl2 N4 Zn'
_chemical_formula_weight 396.6
_space_group_IT_number 14
_symmetry_cell_setting monoclinic
_symmetry_space_group_name_Hall '-P 2ybc'
_symmetry_space_group_name_H-M 'P 1 21/c 1'
_atom_sites_solution_hydrogens geom
_atom_sites_solution_primary direct
_atom_sites_solution_secondary difmap
_atom_type_scat_source IntTabIV
_cell_angle_alpha 90
_cell_angle_beta 101.15(4)
_cell_angle_gamma 90
_cell_formula_units_Z 4
_cell_length_a 7.4990(10)
_cell_length_b 14.525(2)
_cell_length_c 15.0490(10)
_cell_measurement_reflns_used 25
_cell_measurement_temperature 293(2)
_cell_measurement_theta_max 26.29
_cell_measurement_theta_min 2.76
_cell_volume 1608.2(4)
_computing_cell_refinement 'SHELXL97 (Sheldrick, 1997)'
_computing_data_collection 'CAD-4 EXPRESS (Enraf--Nonius, 1993)'
_computing_data_reduction 'CAD-4 EXPRESS'
_computing_molecular_graphics 'ORTEP-3 for Windows (Farrugia, 1997)'
_computing_publication_material SHELXL97
_computing_structure_refinement SHELXL97
_computing_structure_solution 'SHELXS97 (Sheldrick, 1997)'
_diffrn_measured_fraction_theta_full 0.998
_diffrn_measured_fraction_theta_max 0.998
_diffrn_measurement_device 'Enraf-Nonius CAD-4'
_diffrn_measurement_method \w/2\q
_diffrn_radiation_type MoK\a
_diffrn_radiation_wavelength 0.71073
_diffrn_reflns_av_R_equivalents 0.04
_diffrn_reflns_limit_h_max 9
_diffrn_reflns_limit_h_min -9
_diffrn_reflns_limit_k_max 18
_diffrn_reflns_limit_k_min 0
_diffrn_reflns_limit_l_max 18
_diffrn_reflns_limit_l_min 0
_diffrn_reflns_number 3384
_diffrn_reflns_theta_full 26.29
_diffrn_reflns_theta_max 26.29
_diffrn_reflns_theta_min 2.76
_diffrn_standards_decay_% 0.1
_diffrn_standards_interval_time 120
_diffrn_standards_number 3
_exptl_absorpt_coefficient_mu 1.862
_exptl_absorpt_correction_T_max 0.6879
_exptl_absorpt_correction_T_min 0.5025
_exptl_absorpt_correction_type psi-scan
_exptl_absorpt_process_details '(North et al., 1968)'
_exptl_crystal_colour colourless
_exptl_crystal_density_diffrn 1.638
_exptl_crystal_density_meas ?
_exptl_crystal_description prism
_exptl_crystal_F_000 800
_exptl_crystal_size_max 0.4
_exptl_crystal_size_mid 0.3
_exptl_crystal_size_min 0.2
_refine_diff_density_max 0.415
_refine_diff_density_min -0.413
_refine_ls_extinction_expression Fc^*^=kFc[1+0.001xFc^2^\l^3^/sin(2\q)]^-1/4^
_refine_ls_extinction_method none
_refine_ls_goodness_of_fit_ref 0.992
_refine_ls_hydrogen_treatment constr
_refine_ls_matrix_type full
_refine_ls_number_parameters 212
_refine_ls_number_reflns 3258
_refine_ls_number_restraints 0
_refine_ls_R_factor_gt 0.0402
_refine_ls_shift/su_max 0.001
_refine_ls_structure_factor_coef Fsqd
_refine_ls_weighting_details 'w = 1/[\s^2^(Fo^2^)+(0.0725P)^2^+2.0204P] where P = (Fo^2^+2Fc^2^)/3'
_refine_ls_weighting_scheme calc
_refine_ls_wR_factor_ref 0.10005
_reflns_number_gt 1895
_reflns_number_total 3258
_reflns_threshold_expression I>2\s(I)
_cod_data_source_file ob6380.cif
_cod_data_source_block I
_cod_original_cell_volume 1608.1(4)
_cod_original_sg_symbol_H-M 'P 21/c'
_cod_original_formula_sum 'C16 H12 Cl2 N4 Zn1'
_cod_database_code 2204065
_cod_database_fobs_code 2204065

loop_
_symmetry_equiv_pos_as_xyz
'x, y, z'
'-x, y+1/2, -z+1/2'
'-x, -y, -z'
'x, -y-1/2, z-1/2'

loop_
_atom_site_aniso_label
_atom_site_aniso_U_11
_atom_site_aniso_U_22
_atom_site_aniso_U_33
_atom_site_aniso_U_12
_atom_site_aniso_U_13
_atom_site_aniso_U_23
_atom_site_aniso_type_symbol
Zn 0.0522(3) 0.0284(2) 0.0342(3) 0.0020(2) 0.0144(2) 0.0040(2) Zn
Cl1 0.0549(7) 0.0445(6) 0.0377(6) 0.0013(5) 0.0093(5) 0.0097(5) Cl
Cl2 0.0628(8) 0.0409(6) 0.0581(7) -0.0029(6) 0.0194(6) -0.0092(6) Cl
N2 0.059(2) 0.0310(18) 0.046(2) -0.0013(18) 0.0211(18) 0.0069(18) N
N3 0.047(2) 0.0303(18) 0.040(2) -0.0001(16) 0.0136(17) 0.0049(16) N
N4 0.065(3) 0.0324(19) 0.040(2) 0.0000(16) 0.0221(19) 0.0019(18) N
N1 0.042(2) 0.0318(19) 0.0335(18) 0.0044(16) 0.0090(16) 0.0036(16) N
C9 0.050(3) 0.026(2) 0.053(3) 0.001(2) 0.018(2) 0.002(2) C
C2 0.034(2) 0.035(2) 0.032(2) -0.0017(19) 0.0078(19) -0.0060(19) C
C10 0.033(2) 0.040(2) 0.041(2) -0.003(2) 0.011(2) -0.0014(19) C
C16 0.049(3) 0.031(2) 0.046(3) 0.009(2) 0.015(2) 0.005(2) C
C6 0.050(3) 0.034(2) 0.039(2) -0.005(2) 0.006(2) -0.001(2) C
C11 0.048(3) 0.044(3) 0.055(3) -0.014(2) 0.018(2) -0.004(2) C
C8 0.041(3) 0.035(2) 0.028(2) -0.0027(19) 0.0037(19) 0.0048(19) C
C14 0.056(3) 0.060(3) 0.036(2) 0.009(2) 0.012(2) 0.000(3) C
C3 0.059(3) 0.050(3) 0.035(2) -0.004(2) 0.017(2) -0.009(2) C
C7 0.032(2) 0.032(2) 0.032(2) -0.0013(18) 0.0042(18) -0.0042(18) C
C1 0.056(3) 0.031(2) 0.043(3) -0.008(2) 0.019(2) 0.000(2) C
C15 0.033(2) 0.043(2) 0.038(2) -0.001(2) 0.008(2) 0.003(2) C
C12 0.050(3) 0.076(4) 0.047(3) -0.031(3) 0.011(2) -0.006(3) C
C5 0.059(3) 0.033(2) 0.040(2) 0.009(2) 0.007(2) -0.003(2) C
C13 0.051(3) 0.085(4) 0.035(3) -0.008(3) 0.014(2) -0.006(3) C
C4 0.063(3) 0.048(3) 0.035(2) 0.011(2) 0.014(2) -0.011(2) C

loop_
_atom_site_label
_atom_site_fract_x
_atom_site_fract_y
_atom_site_fract_z
_atom_site_U_iso_or_equiv
_atom_site_type_symbol
Cl1 0.58338(15) 0.77309(7) 0.54595(7) 0.0457(3) Cl
Cl2 0.08715(16) 0.71804(7) 0.47488(8) 0.0529(3) Cl
Zn 0.30597(7) 0.82282(3) 0.48396(3) 0.03745(16) Zn
N1 0.3229(4) 0.8843(2) 0.3641(2) 0.0356(8) N
N2 0.3495(5) 0.8194(2) 0.3015(2) 0.0437(9) N
N3 0.2358(5) 0.9214(2) 0.5702(2) 0.0386(8) N
N4 0.2329(5) 1.0109(2) 0.5412(2) 0.0443(9) N
C1 0.3696(6) 0.8495(3) 0.2222(3) 0.0422(11) C
C2 0.3627(5) 0.9435(3) 0.1951(3) 0.0336(9) C
C3 0.3760(6) 0.9733(3) 0.1077(3) 0.0467(11) C
C4 0.3682(6) 1.0649(3) 0.0888(3) 0.0481(12) C
C5 0.3497(6) 1.1291(3) 0.1551(3) 0.0443(11) C
C6 0.3351(6) 1.1028(3) 0.2401(3) 0.0413(11) C
C7 0.3396(5) 1.0076(3) 0.2607(2) 0.0320(9) C
C8 0.3209(5) 0.9724(3) 0.3458(2) 0.0353(10) C
C9 0.1975(6) 1.0747(3) 0.5966(3) 0.0420(11) C
C10 0.1625(5) 1.0596(3) 0.6844(3) 0.0372(10) C
C11 0.1276(6) 1.1294(3) 0.7432(3) 0.0481(12) C
C12 0.1025(6) 1.1060(4) 0.8275(3) 0.0574(14) C
C13 0.1072(6) 1.0145(4) 0.8556(3) 0.0563(13) C
C14 0.1396(6) 0.9453(3) 0.8006(3) 0.0503(12) C
C15 0.1676(5) 0.9679(3) 0.7133(3) 0.0378(10) C
C16 0.2048(5) 0.9015(3) 0.6505(3) 0.0412(11) C
H1 0.3901 0.8059 0.18 0.051 H
H2 0.3899 0.9309 0.0633 0.056 H
H3 0.3752 1.0849 0.0309 0.058 H
H4 0.3474 1.1915 0.1409 0.053 H
H5 0.3223 1.1464 0.2838 0.05 H
H6 0.3066 1.0138 0.3911 0.042 H
H7 0.1951 1.1353 0.5765 0.05 H
H8 0.1218 1.1907 0.7249 0.058 H
H9 0.0816 1.1521 0.8672 0.069 H
H10 0.0877 1.0007 0.9134 0.068 H
H11 0.1433 0.8844 0.8199 0.06 H
H12 0.2073 0.8399 0.6675 0.049 H

loop_
_geom_angle_atom_site_label_1
_geom_angle_atom_site_label_2
_geom_angle_atom_site_label_3
_geom_angle
_geom_angle_publ_flag
N1 Zn N3 108.58(13) yes
N1 Zn Cl2 114.65(10) yes
N3 Zn Cl2 103.80(10) yes
N1 Zn Cl1 107.43(10) yes
N3 Zn Cl1 106.98(10) yes
Cl2 Zn Cl1 114.96(5) yes
C1 N2 N1 117.0(3) ?
C16 N3 N4 120.7(3) no
C16 N3 Zn 122.7(3) ?
N4 N3 Zn 116.6(2) ?
C9 N4 N3 117.5(3) no
C8 N1 N2 121.6(3) ?
C8 N1 Zn 127.9(3) ?
N2 N1 Zn 110.4(2) ?
N4 C9 C10 125.8(4) no
N4 C9 H7 117.1 no
C10 C9 H7 117.1 no
C7 C2 C3 119.9(4) no
C7 C2 C1 116.2(3) no
C3 C2 C1 123.9(4) no
C15 C10 C11 119.3(4) no
C15 C10 C9 116.0(4) no
C11 C10 C9 124.6(4) no
N3 C16 C15 124.1(4) no
N3 C16 H12 118 no
C15 C16 H12 118 no
C5 C6 C7 118.5(4) no
C5 C6 H5 120.8 no
C7 C6 H5 120.8 no
C12 C11 C10 118.9(4) no
C12 C11 H8 120.6 no
C10 C11 H8 120.6 no
N1 C8 C7 123.1(4) no
N1 C8 H6 118.4 no
C7 C8 H6 118.4 no
C13 C14 C15 118.3(4) no
C13 C14 H11 120.8 no
C15 C14 H11 120.8 no
C4 C3 C2 119.2(4) no
C4 C3 H2 120.4 no
C2 C3 H2 120.4 no
C2 C7 C8 116.7(3) no
C2 C7 C6 119.9(3) no
C8 C7 C6 123.3(4) no
N2 C1 C2 125.3(4) no
N2 C1 H1 117.3 no
C2 C1 H1 117.3 no
C10 C15 C14 120.7(4) no
C10 C15 C16 116.0(4) no
C14 C15 C16 123.2(4) no
C11 C12 C13 121.5(4) no
C11 C12 H9 119.3 no
C13 C12 H9 119.3 no
C6 C5 C4 121.5(4) no
C6 C5 H4 119.2 no
C4 C5 H4 119.2 no
C14 C13 C12 121.3(4) no
C14 C13 H10 119.4 no
C12 C13 H10 119.4 no
C3 C4 C5 120.9(4) no
C3 C4 H3 119.6 no
C5 C4 H3 119.6 no

loop_
_geom_bond_atom_site_label_1
_geom_bond_atom_site_label_2
_geom_bond_distance
_geom_bond_publ_flag
Zn N1 2.038(3) yes
Zn N3 2.068(3) yes
Zn Cl2 2.2230(10) yes
Zn Cl1 2.2290(10) yes
N2 C1 1.307(5) ?
N2 N1 1.374(4) ?
N3 C16 1.307(5) no
N3 N4 1.370(4) ?
N4 C9 1.308(5) no
N1 C8 1.309(4) no
C9 C10 1.413(5) no
C9 H7 0.9300 no
C2 C7 1.392(5) no
C2 C3 1.407(5) no
C2 C1 1.424(5) no
C10 C15 1.399(5) no
C10 C11 1.404(5) no
C16 C15 1.414(5) no
C16 H12 0.9300 no
C6 C5 1.361(5) no
C6 C7 1.417(5) no
C6 H5 0.9300 no
C11 C12 1.361(6) no
C11 H8 0.9300 no
C8 C7 1.411(5) no
C8 H6 0.9300 no
C14 C13 1.355(6) no
C14 C15 1.409(5) no
C14 H11 0.9300 no
C3 C4 1.359(5) no
C3 H2 0.9300 no
C1 H1 0.9300 no
C12 C13 1.393(6) no
C12 H9 0.9300 no
C5 C4 1.391(5) no
C5 H4 0.9300 no
C13 H10 0.9300 no
C4 H3 0.9300 no

loop_
_geom_hbond_atom_site_label_D
_geom_hbond_atom_site_label_H
_geom_hbond_atom_site_label_A
_geom_hbond_site_symmetry_A
_geom_hbond_distance_DH
_geom_hbond_distance_HA
_geom_hbond_distance_DA
_geom_hbond_angle_DHA
C8 H6 N4 . 0.93 2.43 3.185(5) 139
C6 H5 Cl1 3_676 0.93 2.78 3.637(5) 153

loop_
_geom_torsion_atom_site_label_1
_geom_torsion_atom_site_label_2
_geom_torsion_atom_site_label_3
_geom_torsion_atom_site_label_4
_geom_torsion
_geom_torsion_publ_flag
N1 Zn N3 C16 176.0(3) no
Cl2 Zn N3 C16 53.6(3) no
Cl1 Zn N3 C16 -68.3(3) no
N1 Zn N3 N4 -7.5(3) yes
Cl2 Zn N3 N4 -129.9(3) ?
Cl1 Zn N3 N4 108.1(3) ?
C16 N3 N4 C9 -0.2(6) no
Zn N3 N4 C9 -176.8(3) no
C1 N2 N1 C8 -1.2(6) no
C1 N2 N1 Zn -177.5(3) no
N3 Zn N1 C8 10.6(4) no
Cl2 Zn N1 C8 126.1(3) no
Cl1 Zn N1 C8 -104.8(3) no
N3 Zn N1 N2 -173.4(2) yes
Cl2 Zn N1 N2 -57.8(3) ?
Cl1 Zn N1 N2 71.3(3) ?
N3 N4 C9 C10 0.3(6) no
N4 C9 C10 C15 0.3(6) no
N4 C9 C10 C11 179.0(4) no
N4 N3 C16 C15 -0.4(6) no
Zn N3 C16 C15 175.9(3) no
C15 C10 C11 C12 1.0(7) no
C9 C10 C11 C12 -177.6(4) no
N2 N1 C8 C7 2.2(6) no
Zn N1 C8 C7 177.8(3) no
C7 C2 C3 C4 0.8(6) no
C1 C2 C3 C4 -179.9(4) no
C3 C2 C7 C8 177.8(4) no
C1 C2 C7 C8 -1.5(5) no
C3 C2 C7 C6 -2.0(6) no
C1 C2 C7 C6 178.7(4) no
N1 C8 C7 C2 -0.7(6) no
N1 C8 C7 C6 179.1(4) no
C5 C6 C7 C2 1.4(6) no
C5 C6 C7 C8 -178.3(4) no
N1 N2 C1 C2 -1.3(7) no
C7 C2 C1 N2 2.6(7) no
C3 C2 C1 N2 -176.7(4) no
C11 C10 C15 C14 -0.5(6) no
C9 C10 C15 C14 178.3(4) no
C11 C10 C15 C16 -179.6(4) no
C9 C10 C15 C16 -0.8(6) no
C13 C14 C15 C10 0.2(7) no
C13 C14 C15 C16 179.2(4) no
N3 C16 C15 C10 0.9(6) no
N3 C16 C15 C14 -178.1(4) no
C10 C11 C12 C13 -1.2(7) no
C7 C6 C5 C4 0.2(7) no
C15 C14 C13 C12 -0.4(7) no
C11 C12 C13 C14 0.9(8) no
C2 C3 C4 C5 0.9(7) no
C6 C5 C4 C3 -1.4(7) no
